data_9007735
loop_
_publ_author_name
'Kubel, F.'
'Yvon, K.'

_publ_section_title
;
 Structural phase transitions in Chevrel phases containing divalent
 metal cations. II. Structure refinement of triclinic EuMo6S8 and BaMo6S8
 at low temperature
 Sample: T = 40 K
;
_journal_name_full 'Acta Crystallographica, Section C'
_journal_page_first 181
_journal_page_last 186
_journal_paper_doi 10.1107/S0108270189005913
_journal_volume 46
_journal_year 1990
_chemical_formula_structural EuMo6S8
_chemical_formula_sum 'Eu Mo6 S8'
_space_group_IT_number 2
_symmetry_space_group_name_Hall '-P 1'
_symmetry_space_group_name_H-M 'P -1'
_cell_angle_alpha 89.179
_cell_angle_beta 89.184
_cell_angle_gamma 88.009
_cell_length_a 6.4692
_cell_length_b 6.5651
_cell_length_c 6.5986
_cell_formula_units_Z 1
_cell_volume 280.024
_database_code_amcsd 0010095
_diffrn_ambient_temperature 40
_exptl_crystal_density_diffrn 5.836
_cod_database_code 9007735
_amcsd_formula_title EuMo6S8

loop_
_space_group_symop_operation_xyz
x,y,z
-x,-y,-z

loop_
_atom_site_aniso_label
_atom_site_aniso_U_11
_atom_site_aniso_U_22
_atom_site_aniso_U_33
_atom_site_aniso_U_12
_atom_site_aniso_U_13
_atom_site_aniso_U_23
Eu 0.00807 0.00570 0.00613 -0.00257 -0.00227 -0.00144
Mo1 0.00695 0.00400 0.00562 -0.00218 -0.00206 -0.00076
Mo2 0.00696 0.00470 0.00550 -0.00202 -0.00179 -0.00074
Mo3 0.00739 0.00500 0.00543 -0.00220 -0.00223 -0.00045
S1 0.00830 0.00570 0.00740 -0.00200 -0.00160 -0.00030
S2 0.00990 0.00320 0.00730 -0.00370 -0.00280 -0.00150
S3 0.00880 0.00330 0.00730 -0.00130 -0.00310 -0.00090
S4 0.00880 0.00380 0.00790 -0.00230 -0.00230 0.00010

loop_
_atom_site_label
_atom_site_fract_x
_atom_site_fract_y
_atom_site_fract_z
Eu 0.00000 0.00000 0.00000
Mo1 0.23322 0.56160 0.42152
Mo2 0.41918 0.22702 0.56285
Mo3 0.56450 0.41778 0.22751
S1 0.12500 0.38220 0.74600
S2 0.25110 0.24000 0.24570
S3 0.38160 0.74110 0.12610
S4 0.74580 0.12300 0.37850

loop_
_cod_related_entry_id
_cod_related_entry_database
_cod_related_entry_code
1 AMCSD 0010095
